data_1567547
loop_
_publ_author_name
'Korzy\'nski, Maciej Damian'
'Bernhardt, Moritz'
'Romankov, Vladyslav'
'Dreiser, Jan'
'Matmon, Guy'
'Pointillart, Fabrice'
'Le Guennic, Boris'
'Cador, Olivier'
'Cop\'eret, Christophe'

_publ_section_title
;
 Cyclooctatetraenide-based single-ion magnets featuring bulky
 cyclopentadienyl ligand
;
_journal_name_full 'Chemical Science'
_journal_paper_doi 10.1039/D2SC02560D
_journal_year 2022
_chemical_formula_moiety 'C29 H45 Nd O'
_chemical_formula_sum 'C29 H45 Nd O'
_chemical_formula_weight 553.916
_chemical_properties_physical Air-sensitive,Moisture-sensitive
_space_group_crystal_system orthorhombic
_space_group_IT_number 61
_space_group_name_Hall '-P 2ac 2ab'
_space_group_name_H-M_alt 'P b c a'
_symmetry_Int_Tables_number 61
_atom_sites_solution_primary direct
_audit_creation_date 2022-04-13
_audit_creation_method
;
Olex2 1.3
(compiled 2020.11.12 svn.r5f609507 for OlexSys, GUI svn.r6408)
;
_audit_update_record
;
2022-05-04 deposited with the CCDC.	2022-08-15 downloaded from the CCDC.
;
_cell_angle_alpha 90
_cell_angle_beta 90
_cell_angle_gamma 90
_cell_formula_units_Z 8
_cell_length_a 18.3040(4)
_cell_length_b 15.4886(3)
_cell_length_c 18.7216(4)
_cell_measurement_reflns_used 9651
_cell_measurement_temperature 99.99
_cell_measurement_theta_max 27.76
_cell_measurement_theta_min 2.44
_cell_volume 5307.64(19)
_computing_cell_refinement 'Bruker SAINT'
_computing_data_collection 'Bruker APEX2'
_computing_data_reduction 'Bruker SAINT'
_computing_molecular_graphics 'Olex2 1.3 (Dolomanov et al., 2009)'
_computing_publication_material 'Olex2 1.3 (Dolomanov et al., 2009)'
_computing_structure_refinement 'olex2.refine 1.3 (Bourhis et al., 2015)'
_computing_structure_solution 'SHELXS  (Sheldrick, 2008)'
_diffrn_ambient_temperature 99.99
_diffrn_detector 'Bruker APEX2 area detector'
_diffrn_detector_area_resol_mean 8.33
_diffrn_detector_type 'CCD area detector'
_diffrn_measured_fraction_theta_full 1.0000
_diffrn_measured_fraction_theta_max 0.9994
_diffrn_measurement_device 'fixed chi three-circle diffractometer'
_diffrn_measurement_device_type 'Bruker SMART Apex2'
_diffrn_measurement_method '\w and \f scans'
_diffrn_radiation_monochromator graphite
_diffrn_radiation_probe x-ray
_diffrn_radiation_type MoK\a
_diffrn_radiation_wavelength 0.71073
_diffrn_radiation_xray_symbol K-L~3~
_diffrn_reflns_av_R_equivalents 0.0877
_diffrn_reflns_av_unetI/netI 0.0263
_diffrn_reflns_Laue_measured_fraction_full 1.0000
_diffrn_reflns_Laue_measured_fraction_max 0.9994
_diffrn_reflns_limit_h_max 27
_diffrn_reflns_limit_h_min -27
_diffrn_reflns_limit_k_max 23
_diffrn_reflns_limit_k_min -23
_diffrn_reflns_limit_l_max 27
_diffrn_reflns_limit_l_min -27
_diffrn_reflns_number 309546
_diffrn_reflns_point_group_measured_fraction_full 1.0000
_diffrn_reflns_point_group_measured_fraction_max 0.9994
_diffrn_reflns_theta_full 25.2417
_diffrn_reflns_theta_max 32.03
_diffrn_reflns_theta_min 2.04
_diffrn_source 'microfocus sealed X-ray tube'
_diffrn_source_current 30.0
_diffrn_source_power 1.5
_diffrn_source_type 'Incoatec I\ms'
_diffrn_source_voltage 50.0
_diffrn_standards_number 0
_exptl_absorpt_coefficient_mu 1.973
_exptl_absorpt_correction_T_max 0.7465
_exptl_absorpt_correction_T_min 0.5406
_exptl_absorpt_correction_type multi-scan
_exptl_absorpt_process_details
'SADABS-2016/2 (Bruker,2016/2) was used for absorption correction. wR2(int) was 0.1282 before and 0.0721 after correction. The Ratio of minimum to maximum transmission is 0.7242. The \l/2 correction factor is Not present.'
_exptl_crystal_colour 'clear greenish blue'
_exptl_crystal_colour_lustre clear
_exptl_crystal_colour_modifier greenish
_exptl_crystal_colour_primary blue
_exptl_crystal_density_diffrn 1.386
_exptl_crystal_description plate
_exptl_crystal_F_000 2296.870
_exptl_crystal_recrystallization_method 'Re-crystallisation from solvent: Pentane'
_exptl_crystal_size_max 0.2
_exptl_crystal_size_mid 0.2
_exptl_crystal_size_min 0.1
_refine_diff_density_max 1.4424
_refine_diff_density_min -1.3177
_refine_diff_density_rms 0.1653
_refine_ls_d_res_high 0.6700
_refine_ls_d_res_low 9.9969
_refine_ls_goodness_of_fit_ref 1.1344
_refine_ls_hydrogen_treatment refall
_refine_ls_matrix_type full
_refine_ls_number_constraints 0
_refine_ls_number_parameters 460
_refine_ls_number_reflns 9241
_refine_ls_number_restraints 56
_refine_ls_restrained_S_all 1.1308
_refine_ls_R_factor_all 0.0404
_refine_ls_R_factor_gt 0.0228
_refine_ls_shift/su_max 0.0003
_refine_ls_shift/su_mean 0.0000
_refine_ls_structure_factor_coef Fsqd
_refine_ls_weighting_details 'w=1/[\s^2^(Fo^2^)+(0.0034P)^2^+7.4367P] where P=(Fo^2^+2Fc^2^)/3'
_refine_ls_weighting_scheme calc
_refine_ls_wR_factor_gt 0.0399
_refine_ls_wR_factor_ref 0.0501
_reflns_Friedel_coverage 0.0
_reflns_limit_h_max 27
_reflns_limit_h_min 0
_reflns_limit_k_max 23
_reflns_limit_k_min 0
_reflns_limit_l_max 27
_reflns_limit_l_min 0
_reflns_number_gt 7173
_reflns_number_total 9241
_reflns_threshold_expression I>=2u(I)
_cod_data_source_file d2sc02560d2.cif
_cod_data_source_block COTNdCptttTHF
_cod_database_code 1567547
_olex2_refinement_description
;
1. Restrained distances
 C1-C2 \\sim C2-C3 \\sim C3-C4 \\sim C4-C5 \\sim C5-C1
 with sigma of 0.02
 C6-C7 \\sim C7-C8 \\sim C8-C9 \\sim C9-C10 \\sim C10-C11 \\sim C11-C12 \\sim
C12-C13 \\sim C13-C6
 with sigma of 0.02
 C5-H5 \\sim C2-H2
 with sigma of 0.02
 C6-H6 \\sim C7-H7 \\sim C8-H8 \\sim C9-H9 \\sim C10-H10 \\sim C11-H11 \\sim
C12-H12 \\sim C13-H13
 with sigma of 0.02
2. Restrained planarity
 C1, C2, C3, C4, C5
 with sigma of 0.1
 C6, C7, C8, C9, C10, C11, C12, C13
 with sigma of 0.1
3. Rigid bond restraints
 C1, C2, C3, C4, C5
 with sigma for 1-2 distances of 0.01 and sigma for 1-3 distances of 0.01
 C6, C7, C8, C9, C10, C11, C12, C13
 with sigma for 1-2 distances of 0.01 and sigma for 1-3 distances of 0.01
;
_olex2_exptl_crystal_mounting_method Oil
_olex2_submission_special_instructions 'No special instructions were received'

loop_
_space_group_symop_id
_space_group_symop_operation_xyz
1 x,y,z
2 x+1/2,-y+1/2,-z
3 -x,y+1/2,-z+1/2
4 -x+1/2,-y,z+1/2
5 -x,-y,-z
6 -x-1/2,y-1/2,z
7 x,-y-1/2,z-1/2
8 x-1/2,y,-z-1/2

loop_
_atom_site_label
_atom_site_type_symbol
_atom_site_fract_x
_atom_site_fract_y
_atom_site_fract_z
_atom_site_U_iso_or_equiv
_atom_site_adp_type
_atom_site_occupancy
_atom_site_refinement_flags_posn
_atom_site_refinement_flags_adp
Nd1 Nd 0.121424(5) 0.898059(6) 0.315728(5) 0.01021(3) Uani 1.000000 . .
O4 O 0.18953(7) 0.75976(9) 0.35979(7) 0.0146(3) Uani 1.000000 . .
C103 C -0.11940(12) 0.90142(15) 0.38010(11) 0.0209(4) Uani 1.000000 . .
C2 C -0.01943(9) 0.89402(12) 0.25810(9) 0.0107(3) Uani 1.000000 D U
C403 C 0.12183(11) 0.64328(12) 0.21701(10) 0.0154(3) Uani 1.000000 . .
C400 C 0.11169(9) 0.72905(11) 0.17698(9) 0.0116(3) Uani 1.000000 . .
C3 C 0.02598(9) 0.87085(12) 0.19923(9) 0.0107(3) Uani 1.000000 D U
C1 C -0.01921(9) 0.82899(11) 0.31032(9) 0.0102(3) Uani 1.000000 D U
C6 C 0.12044(12) 0.99360(13) 0.43467(11) 0.0213(4) Uani 1.000000 D U
C4 C 0.05763(9) 0.78809(11) 0.21682(9) 0.0099(3) Uani 1.000000 D U
C302 C -0.03682(12) 0.87409(14) 0.08102(11) 0.0189(4) Uani 1.000000 . .
C101 C -0.02394(11) 0.81855(16) 0.44523(11) 0.0202(4) Uani 1.000000 . .
C30 C 0.01898(10) 0.92156(12) 0.12843(9) 0.0132(3) Uani 1.000000 . .
C100 C -0.06830(9) 0.82351(12) 0.37611(9) 0.0119(3) Uani 1.000000 . .
C16 C 0.29408(11) 0.71701(15) 0.42401(11) 0.0192(4) Uani 1.000000 . .
C7 C 0.07960(11) 1.03954(14) 0.38362(13) 0.0229(4) Uani 1.000000 D U
C301 C -0.01292(12) 1.01237(13) 0.14150(11) 0.0180(4) Uani 1.000000 . .
C11 C 0.25715(11) 0.96900(13) 0.31197(12) 0.0213(4) Uani 1.000000 D U
C5 C 0.02938(9) 0.76469(11) 0.28531(9) 0.0098(3) Uani 1.000000 D U
C14 C 0.16331(12) 0.71537(18) 0.42236(13) 0.0274(5) Uani 1.000000 . .
C10 C 0.21467(12) 1.01111(14) 0.25991(12) 0.0219(4) Uani 1.000000 D U
C102 C -0.11442(12) 0.74113(14) 0.37040(12) 0.0209(4) Uani 1.000000 . .
C8 C 0.09190(11) 1.06712(13) 0.31312(13) 0.0223(4) Uani 1.000000 D U
C17 C 0.26581(10) 0.73554(14) 0.34963(10) 0.0173(4) Uani 1.000000 . .
C9 C 0.14652(12) 1.05355(13) 0.26142(12) 0.0222(4) Uani 1.000000 D U
C401 C 0.18769(10) 0.77071(14) 0.17110(10) 0.0165(4) Uani 1.000000 . .
C13 C 0.19099(12) 0.95759(14) 0.43503(11) 0.0214(4) Uani 1.000000 D U
C12 C 0.24748(11) 0.94923(14) 0.38455(12) 0.0209(4) Uani 1.000000 D U
C15 C 0.22789(12) 0.67524(17) 0.45956(13) 0.0263(5) Uani 1.000000 . .
C303 C 0.09065(12) 0.93472(14) 0.08728(11) 0.0189(4) Uani 1.000000 . .
C402 C 0.08430(11) 0.70431(14) 0.10198(10) 0.0170(4) Uani 1.000000 . .
H5 H 0.0397(11) 0.7126(12) 0.3090(10) 0.007(5) Uiso 1.000000 D .
H6 H 0.0939(12) 0.9836(16) 0.4762(10) 0.026(7) Uiso 1.000000 D .
H2 H -0.0474(12) 0.9445(13) 0.2607(12) 0.015(6) Uiso 1.000000 D .
H13 H 0.2024(13) 0.9284(15) 0.4782(10) 0.026(7) Uiso 1.000000 D .
H10 H 0.2363(13) 1.0103(16) 0.2139(10) 0.026(7) Uiso 1.000000 D .
H11 H 0.3005(11) 0.9464(16) 0.2931(13) 0.028(7) Uiso 1.000000 D .
H9 H 0.1338(13) 1.0750(16) 0.2164(10) 0.027(7) Uiso 1.000000 D .
H12 H 0.2860(12) 0.9161(15) 0.4031(14) 0.034(7) Uiso 1.000000 D .
H7 H 0.0325(10) 1.0525(17) 0.3999(13) 0.033(7) Uiso 1.000000 D .
H8 H 0.0522(12) 1.0954(16) 0.2934(13) 0.032(7) Uiso 1.000000 D .
H17a H 0.2662(12) 0.6846(14) 0.3198(11) 0.013(5) Uiso 1.000000 . .
H40a H 0.0773(12) 0.6102(14) 0.2210(11) 0.011(5) Uiso 1.000000 . .
H30d H 0.0163(13) 1.0446(15) 0.1761(12) 0.018(6) Uiso 1.000000 . .
H40g H 0.0825(12) 0.7506(15) 0.0706(12) 0.012(5) Uiso 1.000000 . .
H40h H 0.1155(13) 0.6590(15) 0.0825(12) 0.018(6) Uiso 1.000000 . .
H40b H 0.1548(13) 0.6078(15) 0.1904(12) 0.017(6) Uiso 1.000000 . .
H40d H 0.2193(12) 0.7341(15) 0.1446(12) 0.018(6) Uiso 1.000000 . .
H40c H 0.1412(12) 0.6526(14) 0.2650(12) 0.011(5) Uiso 1.000000 . .
H30a H -0.0218(13) 0.8185(16) 0.0693(13) 0.022(6) Uiso 1.000000 . .
H10a H -0.1510(14) 0.9045(16) 0.3385(14) 0.027(7) Uiso 1.000000 . .
H10g H -0.0840(14) 0.6903(17) 0.3705(13) 0.029(7) Uiso 1.000000 . .
H17b H 0.2901(12) 0.7826(15) 0.3234(12) 0.017(6) Uiso 1.000000 . .
H10b H -0.0932(13) 0.9521(16) 0.3839(12) 0.018(6) Uiso 1.000000 . .
H30g H 0.1245(13) 0.9663(16) 0.1155(13) 0.024(6) Uiso 1.000000 . .
H30b H -0.0835(13) 0.8707(15) 0.1059(13) 0.020(6) Uiso 1.000000 . .
H40e H 0.1874(13) 0.8249(16) 0.1477(13) 0.019(6) Uiso 1.000000 . .
H10d H -0.0553(13) 0.8143(15) 0.4859(13) 0.021(6) Uiso 1.000000 . .
H40i H 0.0344(14) 0.6815(16) 0.1048(13) 0.023(6) Uiso 1.000000 . .
H10e H 0.0059(14) 0.7691(16) 0.4449(13) 0.025(7) Uiso 1.000000 . .
H40f H 0.2085(13) 0.7790(15) 0.2169(13) 0.021(6) Uiso 1.000000 . .
H30e H -0.0145(13) 1.0414(15) 0.0969(13) 0.021(6) Uiso 1.000000 . .
H10c H -0.1496(14) 0.8992(16) 0.4223(14) 0.027(7) Uiso 1.000000 . .
H16a H 0.3357(14) 0.6790(16) 0.4229(13) 0.026(7) Uiso 1.000000 . .
H30c H -0.0449(14) 0.9047(17) 0.0385(14) 0.029(7) Uiso 1.000000 . .
H10f H 0.0048(15) 0.8683(18) 0.4514(14) 0.034(7) Uiso 1.000000 . .
H30h H 0.0814(14) 0.9693(17) 0.0456(14) 0.032(7) Uiso 1.000000 . .
H10h H -0.1487(14) 0.7352(16) 0.4104(14) 0.029(7) Uiso 1.000000 . .
H14a H 0.1269(17) 0.676(2) 0.4102(16) 0.048(9) Uiso 1.000000 . .
H16b H 0.3076(13) 0.7702(16) 0.4482(13) 0.023(6) Uiso 1.000000 . .
H10i H -0.1413(15) 0.7424(18) 0.3267(15) 0.034(7) Uiso 1.000000 . .
H30f H -0.0630(14) 1.0094(16) 0.1592(13) 0.024(6) Uiso 1.000000 . .
H14b H 0.1399(19) 0.760(2) 0.4539(19) 0.069(11) Uiso 1.000000 . .
H15a H 0.2275(18) 0.616(2) 0.4510(17) 0.059(10) Uiso 1.000000 . .
H15b H 0.2277(16) 0.684(2) 0.5085(17) 0.048(9) Uiso 1.000000 . .
H30i H 0.1103(13) 0.8838(16) 0.0716(13) 0.020(6) Uiso 1.000000 . .

loop_
_atom_site_aniso_label
_atom_site_aniso_U_11
_atom_site_aniso_U_22
_atom_site_aniso_U_33
_atom_site_aniso_U_12
_atom_site_aniso_U_13
_atom_site_aniso_U_23
Nd1 0.00896(4) 0.00972(4) 0.01196(4) -0.00056(3) -0.00143(3) -0.00138(3)
O4 0.0114(6) 0.0180(7) 0.0145(6) 0.0035(5) -0.0005(5) 0.0005(5)
C103 0.0219(9) 0.0223(10) 0.0183(9) 0.0079(9) 0.0076(8) 0.0023(8)
C2 0.0083(7) 0.0121(8) 0.0116(7) 0.0016(6) -0.0000(6) -0.0012(7)
C403 0.0169(8) 0.0121(8) 0.0172(8) 0.0036(7) 0.0014(7) -0.0013(7)
C400 0.0112(7) 0.0129(8) 0.0107(7) 0.0014(6) 0.0007(6) -0.0019(6)
C3 0.0098(7) 0.0117(8) 0.0106(8) 0.0006(6) -0.0013(6) -0.0001(6)
C1 0.0084(7) 0.0117(8) 0.0105(7) 0.0002(6) 0.0000(6) -0.0005(6)
C6 0.0236(10) 0.0197(9) 0.0205(9) -0.0068(8) 0.0039(8) -0.0095(7)
C4 0.0106(7) 0.0105(8) 0.0085(7) -0.0003(6) -0.0001(6) -0.0010(6)
C302 0.0201(10) 0.0218(10) 0.0147(9) 0.0043(8) -0.0055(7) 0.0008(8)
C101 0.0144(9) 0.0346(12) 0.0116(8) -0.0019(8) 0.0007(7) 0.0027(8)
C30 0.0143(8) 0.0145(8) 0.0108(8) 0.0021(6) -0.0008(6) 0.0014(6)
C100 0.0100(7) 0.0145(8) 0.0111(7) 0.0011(6) 0.0003(6) 0.0005(6)
C16 0.0149(9) 0.0250(10) 0.0178(9) 0.0061(8) -0.0032(7) -0.0005(8)
C7 0.0150(9) 0.0183(10) 0.0355(12) 0.0007(7) -0.0002(8) -0.0127(9)
C301 0.0233(10) 0.0146(9) 0.0162(9) 0.0037(8) -0.0009(7) 0.0043(7)
C11 0.0116(8) 0.0203(10) 0.0321(11) -0.0045(7) 0.0024(8) -0.0061(9)
C5 0.0096(7) 0.0101(8) 0.0098(7) -0.0002(6) -0.0016(6) 0.0005(6)
C14 0.0152(9) 0.0424(14) 0.0246(11) 0.0012(9) 0.0008(8) 0.0153(10)
C10 0.0220(10) 0.0217(10) 0.0221(10) -0.0107(8) 0.0031(8) -0.0003(8)
C102 0.0169(9) 0.0241(10) 0.0218(9) -0.0074(8) 0.0067(8) -0.0040(8)
C8 0.0188(9) 0.0106(8) 0.0376(12) 0.0012(7) -0.0113(9) -0.0044(9)
C17 0.0133(8) 0.0236(10) 0.0151(8) 0.0071(7) -0.0004(7) -0.0024(8)
C9 0.0275(10) 0.0140(9) 0.0250(10) -0.0074(8) -0.0097(8) 0.0046(8)
C401 0.0115(8) 0.0222(10) 0.0157(9) 0.0003(7) 0.0019(7) -0.0002(7)
C13 0.0263(10) 0.0194(10) 0.0186(10) -0.0055(8) -0.0078(8) -0.0021(8)
C12 0.0147(9) 0.0184(9) 0.0295(10) -0.0011(7) -0.0085(8) -0.0043(8)
C15 0.0209(10) 0.0301(12) 0.0280(12) 0.0048(9) -0.0035(9) 0.0106(10)
C303 0.0201(10) 0.0200(10) 0.0167(9) 0.0013(8) 0.0040(7) 0.0038(8)
C402 0.0200(9) 0.0186(10) 0.0125(8) 0.0026(8) -0.0007(7) -0.0039(7)

loop_
_atom_type_symbol
_atom_type_scat_dispersion_real
_atom_type_scat_dispersion_imag
_atom_type_scat_Cromer_Mann_a1
_atom_type_scat_Cromer_Mann_a2
_atom_type_scat_Cromer_Mann_a3
_atom_type_scat_Cromer_Mann_a4
_atom_type_scat_Cromer_Mann_b1
_atom_type_scat_Cromer_Mann_b2
_atom_type_scat_Cromer_Mann_b3
_atom_type_scat_Cromer_Mann_b4
_atom_type_scat_Cromer_Mann_c
_atom_type_scat_source
_atom_type_scat_dispersion_source
H 0.00000 0.00000 0.49300 0.32291 0.14019 0.04081 10.51090 26.12570 3.14236 57.79970 0.0030380000826 'International Tables Volume C Table 6.1.1.4 (pp. 500-502)' 'Henke, Gullikson and Davis, At. Data and Nucl. Data Tables, 1993, 54, 2'
C 0.00347 0.00161 2.31000 1.02000 1.58860 0.86500 20.84390 10.20750 0.56870 51.65120 0.215599998832 'International Tables Volume C Table 6.1.1.4 (pp. 500-502)' 'Henke, Gullikson and Davis, At. Data and Nucl. Data Tables, 1993, 54, 2'
Nd -0.03794 3.14107 22.68450 19.68470 12.77400 2.85137 2.66248 0.21063 15.88500 137.90300 1.98485994339 'International Tables Volume C Table 6.1.1.4 (pp. 500-502)' 'Henke, Gullikson and Davis, At. Data and Nucl. Data Tables, 1993, 54, 2'
O 0.01158 0.00611 3.04850 2.28680 1.54630 0.86700 13.27710 5.70110 0.32390 32.90890 0.250800013542 'International Tables Volume C Table 6.1.1.4 (pp. 500-502)' 'Henke, Gullikson and Davis, At. Data and Nucl. Data Tables, 1993, 54, 2'

loop_
_geom_angle_atom_site_label_1
_geom_angle_atom_site_label_2
_geom_angle_atom_site_label_3
_geom_angle
_geom_angle_site_symmetry_1
_geom_angle_site_symmetry_3
_geom_angle_publ_flag
C1 Nd1 O4 97.90(5) . . ?
C6 Nd1 O4 101.19(6) . . ?
C6 Nd1 C1 103.67(6) . . ?
C4 Nd1 O4 84.73(5) . . ?
C4 Nd1 C1 49.59(5) . . ?
C4 Nd1 C6 153.26(6) . . ?
C7 Nd1 O4 131.71(6) . . ?
C7 Nd1 C1 93.90(6) . . ?
C7 Nd1 C6 30.65(7) . . ?
C7 Nd1 C4 135.02(6) . . ?
C11 Nd1 O4 84.46(5) . . ?
C11 Nd1 C1 176.21(6) . . ?
C11 Nd1 C6 78.69(6) . . ?
C11 Nd1 C4 128.02(6) . . ?
C11 Nd1 C7 86.68(6) . . ?
C5 Nd1 O4 74.90(5) . . ?
C5 Nd1 C1 29.70(5) . . ?
C5 Nd1 C6 126.10(6) . . ?
C5 Nd1 C4 30.11(5) . . ?
C5 Nd1 C7 123.30(6) . . ?
C5 Nd1 C11 150.01(6) . . ?
C10 Nd1 O4 110.96(6) . . ?
C10 Nd1 C1 146.16(6) . . ?
C10 Nd1 C6 88.12(6) . . ?
C10 Nd1 C4 114.34(6) . . ?
C10 Nd1 C7 80.16(7) . . ?
C10 Nd1 C11 30.32(7) . . ?
C10 Nd1 C5 144.45(6) . . ?
C8 Nd1 O4 154.85(5) . . ?
C8 Nd1 C1 100.86(6) . . ?
C8 Nd1 C6 58.12(7) . . ?
C8 Nd1 C4 120.27(6) . . ?
C8 Nd1 C7 30.63(7) . . ?
C8 Nd1 C11 77.78(6) . . ?
C8 Nd1 C5 127.83(6) . . ?
C8 Nd1 C10 58.52(7) . . ?
C9 Nd1 O4 141.49(6) . . ?
C9 Nd1 C1 119.59(6) . . ?
C9 Nd1 C6 79.51(7) . . ?
C9 Nd1 C4 111.98(6) . . ?
C9 Nd1 C7 58.85(7) . . ?
C9 Nd1 C11 57.65(7) . . ?
C9 Nd1 C5 135.61(6) . . ?
C9 Nd1 C10 30.78(7) . . ?
C9 Nd1 C8 30.63(7) . . ?
C13 Nd1 O4 78.24(5) . . ?
C13 Nd1 C1 126.11(6) . . ?
C13 Nd1 C6 30.15(7) . . ?
C13 Nd1 C4 161.71(6) . . ?
C13 Nd1 C7 57.49(7) . . ?
C13 Nd1 C11 57.21(7) . . ?
C13 Nd1 C5 135.63(6) . . ?
C13 Nd1 C10 78.46(7) . . ?
C13 Nd1 C8 77.21(7) . . ?
C13 Nd1 C9 85.77(6) . . ?
C12 Nd1 O4 71.88(5) . . ?
C12 Nd1 C1 154.01(6) . . ?
C12 Nd1 C6 57.16(7) . . ?
C12 Nd1 C4 147.17(6) . . ?
C12 Nd1 C7 77.27(6) . . ?
C12 Nd1 C11 29.70(6) . . ?
C12 Nd1 C5 146.32(6) . . ?
C12 Nd1 C10 57.15(7) . . ?
C12 Nd1 C8 84.04(6) . . ?
C12 Nd1 C9 76.91(6) . . ?
C12 Nd1 C13 29.69(6) . . ?
C14 O4 Nd1 119.28(12) . . ?
C17 O4 Nd1 128.81(11) . . ?
C17 O4 C14 107.60(15) . . ?
C1 C2 C3 110.85(16) . . ?
C4 C400 C403 110.78(14) . . ?
C401 C400 C403 106.77(15) . . ?
C401 C400 C4 111.53(15) . . ?
C402 C400 C403 105.60(15) . . ?
C402 C400 C4 112.35(14) . . ?
C402 C400 C401 109.50(15) . . ?
C4 C3 C2 106.31(15) . . ?
C30 C3 C2 119.10(15) . . ?
C30 C3 C4 132.79(15) . . ?
C2 C1 Nd1 75.68(10) . . ?
C100 C1 Nd1 122.35(11) . . ?
C100 C1 C2 126.87(15) . . ?
C5 C1 Nd1 72.66(9) . . ?
C5 C1 C2 106.05(15) . . ?
C5 C1 C100 126.70(15) . . ?
C7 C6 Nd1 73.60(11) . . ?
C13 C6 Nd1 77.20(11) . . ?
C13 C6 C7 133.8(2) . . ?
C400 C4 Nd1 114.67(10) . . ?
C3 C4 Nd1 77.06(10) . . ?
C3 C4 C400 132.39(15) . . ?
C5 C4 Nd1 73.09(10) . . ?
C5 C4 C400 121.09(15) . . ?
C5 C4 C3 106.52(15) . . ?
C302 C30 C3 107.85(15) . . ?
C301 C30 C3 111.02(15) . . ?
C301 C30 C302 106.01(16) . . ?
C303 C30 C3 115.28(15) . . ?
C303 C30 C302 109.93(16) . . ?
C303 C30 C301 106.38(16) . . ?
C1 C100 C103 110.83(15) . . ?
C101 C100 C103 108.85(16) . . ?
C101 C100 C1 111.89(14) . . ?
C102 C100 C103 108.87(16) . . ?
C102 C100 C1 108.30(15) . . ?
C102 C100 C101 108.02(16) . . ?
C15 C16 C17 102.13(17) . . ?
C6 C7 Nd1 75.74(11) . . ?
C8 C7 Nd1 75.78(12) . . ?
C8 C7 C6 135.0(2) . . ?
C10 C11 Nd1 72.55(11) . . ?
C12 C11 Nd1 76.79(11) . . ?
C12 C11 C10 134.6(2) . . ?
C1 C5 Nd1 77.64(10) . . ?
C4 C5 Nd1 76.80(10) . . ?
C4 C5 C1 110.23(15) . . ?
C15 C14 O4 108.14(17) . . ?
C11 C10 Nd1 77.13(12) . . ?
C9 C10 Nd1 74.41(11) . . ?
C9 C10 C11 133.7(2) . . ?
C7 C8 Nd1 73.60(12) . . ?
C9 C8 Nd1 73.90(11) . . ?
C9 C8 C7 135.6(2) . . ?
C16 C17 O4 104.84(15) . . ?
C10 C9 Nd1 74.80(11) . . ?
C8 C9 Nd1 75.47(12) . . ?
C8 C9 C10 135.4(2) . . ?
C6 C13 Nd1 72.66(11) . . ?
C12 C13 Nd1 76.25(11) . . ?
C12 C13 C6 135.1(2) . . ?
C11 C12 Nd1 73.51(11) . . ?
C13 C12 Nd1 74.07(11) . . ?
C13 C12 C11 136.3(2) . . ?
C14 C15 C16 104.27(18) . . ?

loop_
_geom_bond_atom_site_label_1
_geom_bond_atom_site_label_2
_geom_bond_distance
_geom_bond_site_symmetry_2
_geom_bond_publ_flag
Nd1 O4 2.6121(13) . ?
Nd1 C1 2.7895(17) . ?
Nd1 C6 2.6737(19) . ?
Nd1 C4 2.7738(17) . ?
Nd1 C7 2.646(2) . ?
Nd1 C11 2.7174(19) . ?
Nd1 C5 2.7258(17) . ?
Nd1 C10 2.659(2) . ?
Nd1 C8 2.674(2) . ?
Nd1 C9 2.654(2) . ?
Nd1 C13 2.731(2) . ?
Nd1 C12 2.759(2) . ?
O4 C14 1.441(2) . ?
O4 C17 1.458(2) . ?
C103 C100 1.529(3) . ?
C2 C3 1.426(2) . ?
C2 C1 1.404(2) . ?
C403 C400 1.536(3) . ?
C400 C4 1.540(2) . ?
C400 C401 1.537(3) . ?
C400 C402 1.539(3) . ?
C3 C4 1.445(2) . ?
C3 C30 1.546(2) . ?
C1 C100 1.527(2) . ?
C1 C5 1.415(2) . ?
C6 C7 1.406(3) . ?
C6 C13 1.407(3) . ?
C4 C5 1.429(2) . ?
C302 C30 1.540(3) . ?
C101 C100 1.530(3) . ?
C30 C301 1.542(3) . ?
C30 C303 1.535(3) . ?
C100 C102 1.534(3) . ?
C16 C17 1.513(3) . ?
C16 C15 1.526(3) . ?
C7 C8 1.405(3) . ?
C11 C10 1.407(3) . ?
C11 C12 1.404(3) . ?
C14 C15 1.506(3) . ?
C10 C9 1.410(3) . ?
C8 C9 1.407(3) . ?
C13 C12 1.407(3) . ?

loop_
_geom_torsion_atom_site_label_1
_geom_torsion_atom_site_label_2
_geom_torsion_atom_site_label_3
_geom_torsion_atom_site_label_4
_geom_torsion
_geom_torsion_site_symmetry_1
_geom_torsion_site_symmetry_2
_geom_torsion_site_symmetry_3
_geom_torsion_site_symmetry_4
_geom_torsion_publ_flag
Nd1 O4 C14 C15 -148.50(18) . . . . ?
Nd1 O4 C17 C16 126.58(16) . . . . ?
Nd1 C1 C2 C3 68.95(10) . . . . ?
Nd1 C1 C100 C103 95.08(14) . . . . ?
Nd1 C1 C100 C101 -26.62(15) . . . . ?
Nd1 C1 C100 C102 -145.57(14) . . . . ?
Nd1 C1 C5 C4 -70.74(10) . . . . ?
Nd1 C6 C7 C8 -52.25(15) . . . . ?
Nd1 C6 C13 C12 48.26(16) . . . . ?
Nd1 C4 C400 C403 90.43(12) . . . . ?
Nd1 C4 C400 C401 -28.35(12) . . . . ?
Nd1 C4 C400 C402 -151.73(12) . . . . ?
Nd1 C4 C3 C2 -67.22(10) . . . . ?
Nd1 C4 C3 C30 128.73(11) . . . . ?
Nd1 C4 C5 C1 71.30(10) . . . . ?
Nd1 C7 C6 C13 53.00(16) . . . . ?
Nd1 C7 C8 C9 -44.49(16) . . . . ?
Nd1 C11 C10 C9 53.16(15) . . . . ?
Nd1 C11 C12 C13 -43.63(17) . . . . ?
Nd1 C5 C1 C2 68.94(10) . . . . ?
Nd1 C5 C1 C100 -117.80(10) . . . . ?
Nd1 C5 C4 C400 109.03(9) . . . . ?
Nd1 C5 C4 C3 -70.47(10) . . . . ?
Nd1 C10 C11 C12 -49.78(16) . . . . ?
Nd1 C10 C9 C8 49.80(16) . . . . ?
Nd1 C8 C7 C6 52.24(15) . . . . ?
Nd1 C8 C9 C10 -49.60(16) . . . . ?
Nd1 C9 C10 C11 -54.09(15) . . . . ?
Nd1 C9 C8 C7 44.40(16) . . . . ?
Nd1 C13 C6 C7 -51.79(16) . . . . ?
Nd1 C13 C12 C11 43.47(17) . . . . ?
Nd1 C12 C11 C10 48.43(16) . . . . ?
Nd1 C12 C13 C6 -47.16(16) . . . . ?
O4 C14 C15 C16 12.8(2) . . . . ?
O4 C17 C16 C15 36.29(18) . . . . ?
C103 C100 C1 C2 -1.2(2) . . . . ?
C103 C100 C1 C5 -173.09(15) . . . . ?
C2 C3 C4 C400 -178.95(12) . . . . ?
C2 C3 C4 C5 0.47(15) . . . . ?
C2 C3 C30 C302 -92.06(18) . . . . ?
C2 C3 C30 C301 23.67(18) . . . . ?
C2 C3 C30 C303 144.70(17) . . . . ?
C2 C1 C100 C101 -122.9(2) . . . . ?
C2 C1 C100 C102 118.2(2) . . . . ?
C2 C1 C5 C4 -1.80(16) . . . . ?
C403 C400 C4 C3 -174.66(14) . . . . ?
C403 C400 C4 C5 5.99(17) . . . . ?
C400 C4 C3 C30 17.0(2) . . . . ?
C400 C4 C5 C1 -179.67(16) . . . . ?
C3 C4 C5 C1 0.83(16) . . . . ?
C6 C7 C8 C9 7.8(3) . . . . ?
C6 C13 C12 C11 -3.7(3) . . . . ?
C7 C8 C9 C10 -5.2(3) . . . . ?
C11 C10 C9 C8 -4.3(3) . . . . ?

loop_
_restr_equal_distance_atom_site_label_1
_restr_equal_distance_atom_site_label_2
_restr_equal_distance_site_symmetry_2
_restr_equal_distance_class_id
C2 C3 1 1
C2 H2 1 3
C3 C4 1 1
C1 C2 1 1
C6 C7 1 2
C6 H6 1 4
C4 C5 1 1
C7 C8 1 2
C7 H7 1 4
C11 C12 1 2
C11 H11 1 4
C5 C1 1 1
C5 H5 1 3
C10 C11 1 2
C10 H10 1 4
C8 C9 1 2
C8 H8 1 4
C9 C10 1 2
C9 H9 1 4
C13 C6 1 2
C13 H13 1 4
C12 C13 1 2
C12 H12 1 4

loop_
_restr_equal_distance_class_class_id
_restr_equal_distance_class_target_weight_param
_restr_equal_distance_class_average
_restr_equal_distance_class_esd
_restr_equal_distance_class_diff_max
1 0.0200 1.4238 0.0139 0.0209
2 0.0200 1.4068 0.0017 0.0035
3 0.0200 0.9380 0.0028 0.0028
4 0.0200 0.9376 0.0077 0.0123

loop_
_restr_U_rigid_atom_site_label_1
_restr_U_rigid_atom_site_label_2
_restr_U_rigid_target_weight_param
_restr_U_rigid_U_parallel
_restr_U_rigid_diff
C2 C3 0.0100 0.0105 -0.0018
C2 C1 0.0100 0.0123 0.0015
C2 C4 0.0100 0.0094 -0.0015
C2 C5 0.0100 0.0102 0.0013
C3 C1 0.0100 0.0111 0.0010
C3 C4 0.0100 0.0109 -0.0002
C3 C5 0.0100 0.0103 0.0018
C1 C4 0.0100 0.0094 0.0003
C1 C5 0.0100 0.0104 -0.0011
C6 C7 0.0100 0.0338 0.0007
C6 C8 0.0100 0.0306 -0.0005
C6 C13 0.0100 0.0286 -0.0011
C6 C12 0.0100 0.0220 -0.0003
C4 C5 0.0100 0.0100 -0.0012
C7 C8 0.0100 0.0407 0.0001
C7 C9 0.0100 0.0326 0.0007
C7 C13 0.0100 0.0234 -0.0015
C11 C10 0.0100 0.0308 0.0013
C11 C9 0.0100 0.0231 0.0015
C11 C13 0.0100 0.0263 -0.0004
C11 C12 0.0100 0.0328 0.0004
C10 C8 0.0100 0.0261 -0.0003
C10 C9 0.0100 0.0309 -0.0004
C10 C12 0.0100 0.0261 -0.0013
C8 C9 0.0100 0.0377 -0.0006
C13 C12 0.0100 0.0302 0.0014

loop_
_restr_chirality_atom_site_label_1
_restr_chirality_atom_site_label_2
_restr_chirality_atom_site_label_3
_restr_chirality_atom_site_label_4
_restr_chirality_site_symmetry_1
_restr_chirality_site_symmetry_2
_restr_chirality_site_symmetry_3
_restr_chirality_site_symmetry_4
_restr_chirality_volume_target
_restr_chirality_weight_param
_restr_chirality_diff
C3 C5 C1 C4 1 1 1 1 0.0000 0.1000 -0.0379
C11 C9 C10 C6 1 1 1 1 0.0000 0.1000 -0.4831
C5 C1 C4 C2 1 1 1 1 0.0000 0.1000 0.0806
C10 C6 C12 C7 1 1 1 1 0.0000 0.1000 -0.6558
C8 C11 C9 C10 1 1 1 1 0.0000 0.1000 0.1061
C9 C10 C6 C12 1 1 1 1 0.0000 0.1000 0.8667
C13 C8 C11 C9 1 1 1 1 0.0000 0.1000 -0.2538
